data_2228220
loop_
_publ_author_name
'Shah, Farooq Ali'
'Ali, Saqib'
'Tahir, M. Nawaz'
'Ahmed, Sajjad'

_publ_section_title
;
 (2<i>Z</i>)-4-[(2-Hydroxyphenyl)carbamoyl]prop-2-enoic acid
;
_journal_coeditor_code BQ2250
_journal_issue 12
_journal_name_full 'Acta Crystallographica Section E'
_journal_page_first o3172
_journal_paper_doi 10.1107/S1600536810045496
_journal_volume 66
_journal_year 2010
_chemical_formula_iupac 'C10 H9 N O4'
_chemical_formula_moiety 'C10 H9 N O4'
_chemical_formula_sum 'C10 H9 N O4'
_chemical_formula_weight 207.18
_chemical_name_systematic
;
(2<i>Z</i>)-4-[(2-Hydroxyphenyl)carbamoyl]prop-2-enoic acid
;
_space_group_IT_number 19
_symmetry_cell_setting orthorhombic
_symmetry_space_group_name_Hall 'P 2ac 2ab'
_symmetry_space_group_name_H-M 'P 21 21 21'
_atom_sites_solution_hydrogens geom
_atom_sites_solution_primary direct
_atom_sites_solution_secondary difmap
_audit_creation_method SHELXL-97
_cell_angle_alpha 90
_cell_angle_beta 90
_cell_angle_gamma 90
_cell_formula_units_Z 4
_cell_length_a 6.7873(3)
_cell_length_b 10.6855(4)
_cell_length_c 12.8442(4)
_cell_measurement_reflns_used 944
_cell_measurement_temperature 296(2)
_cell_measurement_theta_max 25.24
_cell_measurement_theta_min 3.17
_cell_volume 931.53(6)
_computing_cell_refinement 'SAINT (Bruker, 2009)'
_computing_data_collection 'APEX2 (Bruker, 2009)'
_computing_data_reduction 'SAINT (Bruker, 2009)'
_computing_molecular_graphics 'ORTEP-3 for Windows (Farrugia, 1997) and PLATON (Spek, 2009)'
_computing_publication_material
;
WinGX (Farrugia, 1999) and PLATON (Spek, 2009)
;
_computing_structure_refinement 'SHELXL97 (Sheldrick, 2008)'
_computing_structure_solution 'SHELXS97 (Sheldrick, 2008)'
_diffrn_ambient_temperature 296(2)
_diffrn_detector_area_resol_mean 8.2
_diffrn_measured_fraction_theta_full 0.997
_diffrn_measured_fraction_theta_max 0.997
_diffrn_measurement_device_type 'Bruker Kappa APEXII CCD'
_diffrn_measurement_method \w
_diffrn_radiation_monochromator graphite
_diffrn_radiation_source 'fine-focus sealed tube'
_diffrn_radiation_type MoK\a
_diffrn_radiation_wavelength 0.71073
_diffrn_reflns_av_R_equivalents 0.0148
_diffrn_reflns_av_sigmaI/netI 0.0187
_diffrn_reflns_limit_h_max 8
_diffrn_reflns_limit_h_min -7
_diffrn_reflns_limit_k_max 12
_diffrn_reflns_limit_k_min -12
_diffrn_reflns_limit_l_max 14
_diffrn_reflns_limit_l_min -15
_diffrn_reflns_number 4118
_diffrn_reflns_theta_full 25.24
_diffrn_reflns_theta_max 25.24
_diffrn_reflns_theta_min 3.17
_diffrn_standards_number 0
_exptl_absorpt_coefficient_mu 0.116
_exptl_absorpt_correction_T_max 0.978
_exptl_absorpt_correction_T_min 0.968
_exptl_absorpt_correction_type multi-scan
_exptl_absorpt_process_details '(SADABS; Bruker, 2005)'
_exptl_crystal_colour yellow
_exptl_crystal_density_diffrn 1.477
_exptl_crystal_density_method 'not measured'
_exptl_crystal_description prism
_exptl_crystal_F_000 432
_exptl_crystal_size_max 0.32
_exptl_crystal_size_mid 0.25
_exptl_crystal_size_min 0.24
_refine_diff_density_max 0.171
_refine_diff_density_min -0.177
_refine_ls_goodness_of_fit_ref 1.085
_refine_ls_hydrogen_treatment constr
_refine_ls_matrix_type full
_refine_ls_number_parameters 138
_refine_ls_number_reflns 997
_refine_ls_number_restraints 0
_refine_ls_restrained_S_all 1.085
_refine_ls_R_factor_all 0.0320
_refine_ls_R_factor_gt 0.0301
_refine_ls_shift/su_max 0.000
_refine_ls_shift/su_mean 0.000
_refine_ls_structure_factor_coef Fsqd
_refine_ls_weighting_details 'calc w=1/[\s^2^(Fo^2^)+(0.0500P)^2^+0.1393P] where P=(Fo^2^+2Fc^2^)/3'
_refine_ls_weighting_scheme calc
_refine_ls_wR_factor_gt 0.0796
_refine_ls_wR_factor_ref 0.0816
_reflns_number_gt 944
_reflns_number_total 997
_reflns_threshold_expression I>2\s(I)
_cod_data_source_file bq2250.cif
_cod_data_source_block I
_cod_original_cell_volume 931.54(6)
_cod_database_code 2228220
_cod_database_fobs_code 2228220

loop_
_symmetry_equiv_pos_site_id
_symmetry_equiv_pos_as_xyz
1 x,y,z
2 1/2-x,-y,1/2+z
3 1/2+x,1/2-y,-z
4 -x,1/2+y,1/2-z

loop_
_atom_site_aniso_label
_atom_site_aniso_U_11
_atom_site_aniso_U_22
_atom_site_aniso_U_33
_atom_site_aniso_U_12
_atom_site_aniso_U_13
_atom_site_aniso_U_23
O1 0.0805(11) 0.0226(6) 0.0350(7) 0.0016(8) -0.0057(7) 0.0025(5)
O2 0.0934(12) 0.0237(6) 0.0322(7) 0.0007(8) -0.0019(10) 0.0017(5)
O3 0.1077(14) 0.0221(7) 0.0396(8) 0.0033(10) -0.0012(10) 0.0015(5)
O4 0.0801(11) 0.0239(6) 0.0518(9) -0.0005(8) -0.0008(9) -0.0067(6)
N1 0.0494(9) 0.0225(7) 0.0299(7) 0.0008(8) -0.0004(9) 0.0006(5)
C1 0.0335(9) 0.0249(9) 0.0350(9) 0.0011(8) -0.0023(10) -0.0039(7)
C2 0.0402(9) 0.0262(9) 0.0335(9) 0.0014(9) -0.0038(9) 0.0005(7)
C3 0.0480(11) 0.0256(9) 0.0455(11) -0.0017(10) -0.0046(11) -0.0065(8)
C4 0.0467(12) 0.0376(10) 0.0404(10) -0.0027(10) -0.0003(10) -0.0120(8)
C5 0.0449(12) 0.0440(11) 0.0319(9) -0.0015(11) -0.0008(10) -0.0026(8)
C6 0.0426(10) 0.0302(9) 0.0347(9) 0.0011(9) 0.0009(10) 0.0018(8)
C7 0.0374(9) 0.0213(8) 0.0348(9) 0.0002(8) -0.0006(10) 0.0014(7)
C8 0.0446(11) 0.0257(8) 0.0319(9) -0.0006(10) 0.0016(10) 0.0040(7)
C9 0.0466(10) 0.0314(9) 0.0318(9) -0.0016(10) 0.0028(10) -0.0031(7)
C10 0.0481(12) 0.0245(9) 0.0427(10) -0.0014(10) -0.0009(11) -0.0025(8)

loop_
_atom_site_type_symbol
_atom_site_label
_atom_site_fract_x
_atom_site_fract_y
_atom_site_fract_z
_atom_site_U_iso_or_equiv
_atom_site_thermal_displace_type
_atom_site_calc_flag
_atom_site_refinement_flags
_atom_site_occupancy
O O1 0.0644(3) -0.02680(12) 0.57792(9) 0.0460(5) Uani . . 1.000
O O2 0.0945(3) 0.39908(12) 0.45571(10) 0.0498(5) Uani . . 1.000
O O3 0.0839(4) 0.62508(12) 0.50201(11) 0.0565(6) Uani . . 1.000
O O4 0.0659(3) 0.73178(12) 0.64703(12) 0.0519(5) Uani . . 1.000
N N1 0.0940(3) 0.21180(13) 0.53692(11) 0.0339(4) Uani . . 1.000
C C1 0.0933(3) 0.12928(16) 0.45057(14) 0.0311(5) Uani . . 1.000
C C2 0.0788(3) 0.00188(16) 0.47494(13) 0.0333(5) Uani . . 1.000
C C3 0.0808(3) -0.08600(17) 0.39600(15) 0.0397(6) Uani . . 1.000
C C4 0.0939(4) -0.04766(19) 0.29330(16) 0.0416(6) Uani . . 1.000
C C5 0.1054(3) 0.07754(19) 0.26907(14) 0.0403(6) Uani . . 1.000
C C6 0.1071(3) 0.16658(18) 0.34720(14) 0.0358(5) Uani . . 1.000
C C7 0.0946(3) 0.33779(16) 0.53732(14) 0.0312(5) Uani . . 1.000
C C8 0.0967(3) 0.39436(16) 0.64192(14) 0.0341(5) Uani . . 1.000
C C9 0.0918(3) 0.51549(17) 0.66740(14) 0.0366(5) Uani . . 1.000
C C10 0.0796(3) 0.63080(16) 0.60326(15) 0.0384(6) Uani . . 1.000
H H1 0.09395 0.17669 0.59717 0.0407 Uiso . . 1.000
H H1A 0.06683 -0.10302 0.58522 0.0552 Uiso . . 1.000
H H3 0.07345 -0.17079 0.41187 0.0476 Uiso . . 1.000
H H3A 0.09210 0.55176 0.48367 0.0677 Uiso . . 1.000
H H4 0.09499 -0.10695 0.24030 0.0499 Uiso . . 1.000
H H5 0.11194 0.10243 0.19978 0.0483 Uiso . . 1.000
H H6 0.11753 0.25104 0.33063 0.0430 Uiso . . 1.000
H H8 0.10215 0.33850 0.69736 0.0409 Uiso . . 1.000
H H9 0.09700 0.53039 0.73868 0.0439 Uiso . . 1.000

loop_
_atom_type_symbol
_atom_type_description
_atom_type_scat_dispersion_real
_atom_type_scat_dispersion_imag
_atom_type_scat_source
C C 0.0033 0.0016 'International Tables Vol C Tables 4.2.6.8 and 6.1.1.4'
H H 0.0000 0.0000 'International Tables Vol C Tables 4.2.6.8 and 6.1.1.4'
N N 0.0061 0.0033 'International Tables Vol C Tables 4.2.6.8 and 6.1.1.4'
O O 0.0106 0.0060 'International Tables Vol C Tables 4.2.6.8 and 6.1.1.4'

loop_
_geom_angle_atom_site_label_1
_geom_angle_atom_site_label_2
_geom_angle_atom_site_label_3
_geom_angle_site_symmetry_1
_geom_angle_site_symmetry_2
_geom_angle_site_symmetry_3
_geom_angle
_geom_angle_publ_flag
C2 O1 H1A . . . 109.00 no
C10 O3 H3A . . . 109.00 no
C1 N1 C7 . . . 128.71(15) no
C1 N1 H1 . . . 116.00 no
C7 N1 H1 . . . 116.00 no
N1 C1 C6 . . . 124.70(16) no
C2 C1 C6 . . . 119.82(16) no
N1 C1 C2 . . . 115.48(15) no
C1 C2 C3 . . . 119.73(16) no
O1 C2 C1 . . . 116.18(15) no
O1 C2 C3 . . . 124.10(16) no
C2 C3 C4 . . . 119.91(17) no
C3 C4 C5 . . . 120.47(18) no
C4 C5 C6 . . . 120.35(17) no
C1 C6 C5 . . . 119.70(17) no
O2 C7 N1 . . . 121.78(16) no
O2 C7 C8 . . . 123.78(16) no
N1 C7 C8 . . . 114.44(15) no
C7 C8 C9 . . . 128.38(17) no
C8 C9 C10 . . . 132.05(17) no
O3 C10 C9 . . . 120.93(15) no
O4 C10 C9 . . . 118.85(17) no
O3 C10 O4 . . . 120.22(17) no
C2 C3 H3 . . . 120.00 no
C4 C3 H3 . . . 120.00 no
C3 C4 H4 . . . 120.00 no
C5 C4 H4 . . . 120.00 no
C4 C5 H5 . . . 120.00 no
C6 C5 H5 . . . 120.00 no
C1 C6 H6 . . . 120.00 no
C5 C6 H6 . . . 120.00 no
C7 C8 H8 . . . 116.00 no
C9 C8 H8 . . . 116.00 no
C8 C9 H9 . . . 114.00 no
C10 C9 H9 . . . 114.00 no

loop_
_geom_bond_atom_site_label_1
_geom_bond_atom_site_label_2
_geom_bond_site_symmetry_1
_geom_bond_site_symmetry_2
_geom_bond_distance
_geom_bond_publ_flag
O1 C2 . . 1.361(2) no
O2 C7 . . 1.236(2) no
O3 C10 . . 1.302(2) no
O4 C10 . . 1.220(2) no
O1 H1A . . 0.8200 no
O3 H3A . . 0.8200 no
N1 C1 . . 1.417(2) no
N1 C7 . . 1.346(2) no
N1 H1 . . 0.8600 no
C1 C2 . . 1.400(2) no
C1 C6 . . 1.389(3) no
C2 C3 . . 1.382(3) no
C3 C4 . . 1.384(3) no
C4 C5 . . 1.376(3) no
C5 C6 . . 1.383(3) no
C7 C8 . . 1.473(3) no
C8 C9 . . 1.336(2) no
C9 C10 . . 1.485(3) no
C3 H3 . . 0.9300 no
C4 H4 . . 0.9300 no
C5 H5 . . 0.9300 no
C6 H6 . . 0.9300 no
C8 H8 . . 0.9300 no
C9 H9 . . 0.9300 no

loop_
_geom_contact_atom_site_label_1
_geom_contact_atom_site_label_2
_geom_contact_distance
_geom_contact_site_symmetry_1
_geom_contact_site_symmetry_2
_geom_contact_publ_flag
O1 O4 2.7282(18) . 1_545 no
O1 N1 2.6111(19) . . no
O1 C5 3.368(3) . 2_555 no
O2 C10 3.120(2) . . no
O2 C6 2.850(2) . . no
O2 O3 2.4881(18) . . no
O3 O2 2.4881(18) . . no
O3 C3 3.374(2) . 1_565 no
O3 C7 3.104(2) . . no
O4 C8 3.404(2) . 4_556 no
O4 C5 3.404(3) . 2_565 no
O4 O1 2.7282(18) . 1_565 no
O1 H1 2.2000 . . no
O1 H5 2.8200 . 2_555 no
O1 H9 2.6700 . 4_546 no
O2 H6 2.2600 . . no
O2 H4 2.8300 . 4_555 no
O2 H3A 1.6700 . . no
O3 H3 2.4700 . 1_565 no
O4 H5 2.8900 . 2_565 no
O4 H1A 1.9400 . 1_565 no
O4 H8 2.5700 . 4_556 no
N1 O1 2.6111(19) . . no
C1 C7 3.407(3) . 3_456 no
C1 C7 3.424(3) . 3_556 no
C1 C8 3.583(3) . 3_456 no
C3 O3 3.374(2) . 1_545 no
C3 C9 3.500(3) . 3_456 no
C3 C10 3.435(3) . 3_456 no
C3 C10 3.419(3) . 3_556 no
C4 C9 3.462(3) . 3_456 no
C4 C9 3.434(3) . 3_556 no
C5 C8 3.538(3) . 3_556 no
C5 O1 3.368(3) . 2_554 no
C5 O4 3.404(3) . 2_564 no
C5 C9 3.543(3) . 3_556 no
C6 C8 3.389(3) . 3_556 no
C6 O2 2.850(2) . . no
C6 C8 3.528(3) . 3_456 no
C7 C1 3.407(3) . 3_556 no
C7 O3 3.104(2) . . no
C7 C1 3.424(3) . 3_456 no
C8 C6 3.528(3) . 3_556 no
C8 C1 3.583(3) . 3_556 no
C8 C6 3.389(3) . 3_456 no
C8 C5 3.538(3) . 3_456 no
C8 O4 3.404(2) . 4_546 no
C9 C5 3.543(3) . 3_456 no
C9 C4 3.434(3) . 3_456 no
C9 C4 3.462(3) . 3_556 no
C9 C3 3.500(3) . 3_556 no
C10 C3 3.419(3) . 3_456 no
C10 O2 3.120(2) . . no
C10 C3 3.435(3) . 3_556 no
C4 H6 3.0400 . 4_545 no
C6 H4 3.0000 . 4_555 no
C7 H3A 2.3900 . . no
C7 H6 2.8200 . . no
C8 H3A 2.6400 . . no
C10 H1A 2.8600 . 1_565 no
H1 O1 2.2000 . . no
H1 H8 2.1600 . . no
H1A O4 1.9400 . 1_545 no
H1A C10 2.8600 . 1_545 no
H1A H3 2.3400 . . no
H3 O3 2.4700 . 1_545 no
H3 H1A 2.3400 . . no
H3A O2 1.6700 . . no
H3A C7 2.3900 . . no
H3A C8 2.6400 . . no
H4 O2 2.8300 . 4_545 no
H4 C6 3.0000 . 4_545 no
H4 H6 2.2800 . 4_545 no
H5 O1 2.8200 . 2_554 no
H5 O4 2.8900 . 2_564 no
H6 O2 2.2600 . . no
H6 C7 2.8200 . . no
H6 C4 3.0400 . 4_555 no
H6 H4 2.2800 . 4_555 no
H8 H1 2.1600 . . no
H8 O4 2.5700 . 4_546 no
H9 O1 2.6700 . 4_556 no

loop_
_geom_hbond_atom_site_label_D
_geom_hbond_atom_site_label_H
_geom_hbond_atom_site_label_A
_geom_hbond_site_symmetry_A
_geom_hbond_distance_DH
_geom_hbond_distance_HA
_geom_hbond_distance_DA
_geom_hbond_angle_DHA
_geom_hbond_publ_flag
N1 H1 O1 . 0.86 2.20 2.6111(19) 109 yes
O1 H1A O4 1_545 0.82 1.94 2.7282(18) 162 yes
O3 H3A O2 . 0.82 1.67 2.4881(18) 175 yes
C3 H3 O3 1_545 0.93 2.47 3.374(2) 164 yes
C6 H6 O2 . 0.93 2.26 2.850(2) 121 yes
C8 H8 O4 4_546 0.93 2.57 3.404(2) 150 yes

loop_
_geom_torsion_atom_site_label_1
_geom_torsion_atom_site_label_2
_geom_torsion_atom_site_label_3
_geom_torsion_atom_site_label_4
_geom_torsion_site_symmetry_1
_geom_torsion_site_symmetry_2
_geom_torsion_site_symmetry_3
_geom_torsion_site_symmetry_4
_geom_torsion
_geom_torsion_publ_flag
C7 N1 C1 C2 . . . . -175.7(2) no
C7 N1 C1 C6 . . . . 4.8(4) no
C1 N1 C7 O2 . . . . 0.0(4) no
C1 N1 C7 C8 . . . . -179.6(2) no
N1 C1 C2 O1 . . . . 0.9(3) no
N1 C1 C2 C3 . . . . -178.76(19) no
C6 C1 C2 O1 . . . . -179.54(19) no
C6 C1 C2 C3 . . . . 0.8(3) no
N1 C1 C6 C5 . . . . 179.9(2) no
C2 C1 C6 C5 . . . . 0.3(3) no
O1 C2 C3 C4 . . . . 179.3(2) no
C1 C2 C3 C4 . . . . -1.0(3) no
C2 C3 C4 C5 . . . . 0.1(4) no
C3 C4 C5 C6 . . . . 1.0(4) no
C4 C5 C6 C1 . . . . -1.2(3) no
O2 C7 C8 C9 . . . . 2.6(4) no
N1 C7 C8 C9 . . . . -177.8(2) no
C7 C8 C9 C10 . . . . 1.2(4) no
C8 C9 C10 O3 . . . . -4.4(4) no
C8 C9 C10 O4 . . . . 175.8(2) no

loop_
_cod_related_entry_id
_cod_related_entry_database
_cod_related_entry_code
1 ChemSpider 1266885
